data_7055795
loop_
_publ_author_name
'Le Gal, Yann'
'Ameline, Dorine'
'Vacher, Antoine'
'Roisnel, Thierry'
'Dorcet, Vincent'
'Lorcy, Dominique'

_publ_section_title
;
 Chiral 1,2-dithiine as a sulfur rich electron acceptor
;
_journal_issue 12
_journal_name_full 'New J. Chem.'
_journal_page_first 9930
_journal_paper_doi 10.1039/C6NJ02292H
_journal_volume 40
_journal_year 2016
_chemical_absolute_configuration rm/ad/rmad/syn/unk/.
_chemical_compound_source 'synthesis as described'
_chemical_formula_moiety 'C12 H9 N O S4'
_chemical_formula_sum 'C12 H9 N O S4'
_chemical_formula_weight 311.44
_chemical_name_systematic
;
 ?
;
_space_group_crystal_system orthorhombic
_space_group_IT_number 19
_space_group_name_Hall 'P 2ac 2ab'
_space_group_name_H-M_alt 'P 21 21 21'
_symmetry_space_group_name_Hall 'P 2ac 2ab'
_symmetry_space_group_name_H-M 'P 21 21 21'
_atom_sites_solution_hydrogens geom
_audit_update_record
;
2016-06-16 deposited with the CCDC.
2016-10-04 downloaded from the CCDC.
;
_cell_angle_alpha 90
_cell_angle_beta 90
_cell_angle_gamma 90
_cell_formula_units_Z 4
_cell_length_a 6.4177(2)
_cell_length_b 12.5899(5)
_cell_length_c 16.6644(7)
_cell_measurement_reflns_used 7370
_cell_measurement_temperature 150(2)
_cell_measurement_theta_max 27.43
_cell_measurement_theta_min 2.93
_cell_measurement_wavelength 0.71073
_cell_volume 1346.45(9)
_computing_cell_refinement 'Bruker APEX2 (Bruker, 2014)'
_computing_data_collection 'Bruker APEX2 (Bruker, 2014)'
_computing_data_reduction 'Bruker APEX2 (Bruker, 2014)'
_computing_molecular_graphics 'SXGRAPH (Farrugia, 1999), Mercury (CSD, 2014)'
_computing_publication_material 'CRYSCALC (T. Roisnel, local program, 2016)'
_computing_structure_refinement 'SHELXL-2014/7 (Sheldrick, 2014)'
_computing_structure_solution 'SIR97 (Altomare et al., 1999)'
_diffrn_ambient_temperature 150(2)
_diffrn_detector 'CCD plate'
_diffrn_measured_fraction_theta_full 0.995
_diffrn_measured_fraction_theta_max 0.996
_diffrn_measurement_device_type 'APEXII, Bruker-AXS'
_diffrn_measurement_method 'CCD rotation images, thin slices'
_diffrn_radiation_monochromator graphite
_diffrn_radiation_probe x-ray
_diffrn_radiation_source 'fine-focus sealed tube'
_diffrn_radiation_type MoK\a
_diffrn_radiation_wavelength 0.71073
_diffrn_reflns_av_R_equivalents 0.0270
_diffrn_reflns_av_unetI/netI 0.0239
_diffrn_reflns_limit_h_max 8
_diffrn_reflns_limit_h_min -7
_diffrn_reflns_limit_k_max 16
_diffrn_reflns_limit_k_min -14
_diffrn_reflns_limit_l_max 21
_diffrn_reflns_limit_l_min -19
_diffrn_reflns_number 12162
_diffrn_reflns_theta_full 25.242
_diffrn_reflns_theta_max 27.450
_diffrn_reflns_theta_min 2.932
_exptl_absorpt_coefficient_mu 0.690
_exptl_absorpt_correction_T_max 0.895
_exptl_absorpt_correction_T_min 0.819
_exptl_absorpt_correction_type multi-scan
_exptl_absorpt_process_details
;
  [Sheldrick, G.M. (2014). SADABS Bruker AXS Inc., Madison, Wisconsin, USA]
;
_exptl_crystal_colour yellow
_exptl_crystal_density_diffrn 1.536
_exptl_crystal_description prism
_exptl_crystal_F_000 640
_exptl_crystal_size_max 0.500
_exptl_crystal_size_mid 0.300
_exptl_crystal_size_min 0.160
_refine_diff_density_max 0.235
_refine_diff_density_min -0.151
_refine_diff_density_rms 0.040
_refine_ls_abs_structure_details
;
Flack x determined using 1214 quotients [(I+)-(I-)]/[(I+)+(I-)]
(Parsons, Flack and Wagner, Acta Cryst. B69 (2013) 249-259).
;
_refine_ls_abs_structure_Flack 0.02(3)
_refine_ls_extinction_method none
_refine_ls_goodness_of_fit_ref 1.061
_refine_ls_hydrogen_treatment constr
_refine_ls_matrix_type full
_refine_ls_number_parameters 164
_refine_ls_number_reflns 3060
_refine_ls_number_restraints 0
_refine_ls_restrained_S_all 1.061
_refine_ls_R_factor_all 0.0226
_refine_ls_R_factor_gt 0.0214
_refine_ls_shift/su_max 0.003
_refine_ls_shift/su_mean 0.000
_refine_ls_structure_factor_coef Fsqd
_refine_ls_weighting_details 'w=1/[\s^2^(Fo^2^)+(0.0289P)^2^+0.1379P] where P=(Fo^2^+2Fc^2^)/3'
_refine_ls_weighting_scheme calc
_refine_ls_wR_factor_gt 0.0521
_refine_ls_wR_factor_ref 0.0527
_reflns_number_gt 2958
_reflns_number_total 3060
_reflns_threshold_expression >2sigma(I)
_cod_data_source_file c6nj02292h2.cif
_cod_data_source_block DA66
_cod_depositor_comments 'Adding full bibliography for 7055795--7055798.cif.'
_cod_database_code 7055795

loop_
_space_group_symop_operation_xyz
'x, y, z'
'-x+1/2, -y, z+1/2'
'x+1/2, -y+1/2, -z'
'-x, y+1/2, -z+1/2'

loop_
_atom_site_label
_atom_site_type_symbol
_atom_site_fract_x
_atom_site_fract_y
_atom_site_fract_z
_atom_site_U_iso_or_equiv
_atom_site_adp_type
_atom_site_occupancy
_atom_site_site_symmetry_order
_atom_site_calc_flag
_atom_site_refinement_flags_posn
_atom_site_refinement_flags_adp
C1 C 1.0608(4) 0.25529(18) 0.10617(13) 0.0294(5) Uani 1 1 d . .
H1 H 1.1759 0.2082 0.1106 0.035 Uiso 1 1 calc R U
C2 C 1.0472(4) 0.32360(18) 0.04070(14) 0.0375(6) Uani 1 1 d . .
H2 H 1.1528 0.3227 0.0008 0.045 Uiso 1 1 calc R U
C3 C 0.8815(4) 0.39245(18) 0.03348(13) 0.0384(6) Uani 1 1 d . .
H3 H 0.8728 0.4393 -0.0111 0.046 Uiso 1 1 calc R U
C4 C 0.7280(4) 0.39283(19) 0.09166(14) 0.0403(6) Uani 1 1 d . .
H4 H 0.6134 0.4402 0.0871 0.048 Uiso 1 1 calc R U
C5 C 0.7403(4) 0.32454(18) 0.15659(13) 0.0321(5) Uani 1 1 d . .
H5 H 0.6330 0.3250 0.1959 0.038 Uiso 1 1 calc R U
C6 C 0.9079(3) 0.25519(16) 0.16505(11) 0.0210(4) Uani 1 1 d . .
C7 C 0.9112(3) 0.18074(15) 0.23670(11) 0.0208(4) Uani 1 1 d . .
H7 H 0.7811 0.1372 0.2341 0.025 Uiso 1 1 calc R U
C8 C 1.0935(4) 0.10345(17) 0.24156(13) 0.0279(5) Uani 1 1 d . .
H8A H 1.2245 0.1433 0.2433 0.042 Uiso 1 1 calc R U
H8B H 1.0926 0.0571 0.1943 0.042 Uiso 1 1 calc R U
H8C H 1.0805 0.0602 0.2902 0.042 Uiso 1 1 calc R U
N9 N 0.9015(3) 0.24365(13) 0.31272(9) 0.0192(3) Uani 1 1 d . .
C10 C 0.7596(3) 0.22233(15) 0.37181(11) 0.0194(4) Uani 1 1 d . .
C11 C 1.0237(3) 0.35791(15) 0.40976(12) 0.0211(4) Uani 1 1 d . .
C12 C 1.0463(3) 0.32040(15) 0.33434(12) 0.0196(4) Uani 1 1 d . .
C13 C 1.3464(3) 0.45497(18) 0.35391(12) 0.0283(5) Uani 1 1 d . .
O14 O 1.4975(3) 0.50947(15) 0.34515(10) 0.0435(5) Uani 1 1 d . .
S1 S 0.56517(8) 0.13474(4) 0.36804(3) 0.02678(13) Uani 1 1 d . .
S2 S 0.81267(8) 0.29872(4) 0.45692(3) 0.02219(12) Uani 1 1 d . .
S3 S 1.19866(8) 0.45173(4) 0.44489(3) 0.02619(13) Uani 1 1 d . .
S4 S 1.24617(8) 0.37187(4) 0.27543(3) 0.02518(12) Uani 1 1 d . .

loop_
_atom_site_aniso_label
_atom_site_aniso_U_11
_atom_site_aniso_U_22
_atom_site_aniso_U_33
_atom_site_aniso_U_23
_atom_site_aniso_U_13
_atom_site_aniso_U_12
C1 0.0292(11) 0.0320(11) 0.0268(11) -0.0022(9) 0.0065(9) -0.0008(10)
C2 0.0471(15) 0.0393(13) 0.0262(12) -0.0003(10) 0.0105(11) -0.0098(12)
C3 0.0647(17) 0.0272(11) 0.0233(11) 0.0031(9) -0.0047(11) -0.0076(11)
C4 0.0512(16) 0.0362(12) 0.0336(13) 0.0014(10) -0.0068(11) 0.0161(12)
C5 0.0330(12) 0.0399(12) 0.0233(10) -0.0011(9) 0.0031(9) 0.0096(10)
C6 0.0228(10) 0.0229(10) 0.0173(9) -0.0050(7) -0.0003(8) -0.0028(8)
C7 0.0215(10) 0.0221(9) 0.0187(9) -0.0033(8) 0.0008(8) 0.0009(8)
C8 0.0284(11) 0.0253(10) 0.0301(11) -0.0033(9) -0.0019(9) 0.0055(9)
N9 0.0187(8) 0.0222(8) 0.0168(8) -0.0003(6) 0.0010(7) -0.0026(7)
C10 0.0189(9) 0.0232(9) 0.0161(9) 0.0015(7) -0.0011(7) -0.0016(8)
C11 0.0201(9) 0.0226(10) 0.0208(9) 0.0019(8) 0.0014(7) -0.0058(8)
C12 0.0175(9) 0.0215(10) 0.0199(9) 0.0013(7) 0.0013(7) -0.0013(8)
C13 0.0261(11) 0.0338(11) 0.0249(11) 0.0071(9) -0.0022(9) -0.0072(9)
O14 0.0363(10) 0.0606(12) 0.0335(9) 0.0076(9) -0.0009(8) -0.0276(9)
S1 0.0235(3) 0.0361(3) 0.0207(2) -0.0009(2) 0.0005(2) -0.0124(2)
S2 0.0218(2) 0.0289(2) 0.0159(2) -0.00091(19) 0.00187(19) -0.00644(19)
S3 0.0285(3) 0.0278(3) 0.0223(2) 0.0005(2) -0.0019(2) -0.0105(2)
S4 0.0216(2) 0.0299(3) 0.0240(3) 0.0007(2) 0.0060(2) -0.0060(2)

loop_
_atom_type_symbol
_atom_type_description
_atom_type_scat_dispersion_real
_atom_type_scat_dispersion_imag
_atom_type_scat_source
C C 0.0033 0.0016 'International Tables Vol C Tables 4.2.6.8 and 6.1.1.4'
H H 0.0000 0.0000 'International Tables Vol C Tables 4.2.6.8 and 6.1.1.4'
N N 0.0061 0.0033 'International Tables Vol C Tables 4.2.6.8 and 6.1.1.4'
O O 0.0106 0.0060 'International Tables Vol C Tables 4.2.6.8 and 6.1.1.4'
S S 0.1246 0.1234 'International Tables Vol C Tables 4.2.6.8 and 6.1.1.4'

loop_
_geom_angle_atom_site_label_1
_geom_angle_atom_site_label_2
_geom_angle_atom_site_label_3
_geom_angle
C6 C1 C2 120.7(2)
C6 C1 H1 119.7
C2 C1 H1 119.7
C3 C2 C1 120.4(2)
C3 C2 H2 119.8
C1 C2 H2 119.8
C2 C3 C4 119.4(2)
C2 C3 H3 120.3
C4 C3 H3 120.3
C3 C4 C5 120.4(2)
C3 C4 H4 119.8
C5 C4 H4 119.8
C4 C5 C6 120.8(2)
C4 C5 H5 119.6
C6 C5 H5 119.6
C1 C6 C5 118.29(19)
C1 C6 C7 123.1(2)
C5 C6 C7 118.54(18)
N9 C7 C6 109.80(15)
N9 C7 C8 108.97(16)
C6 C7 C8 116.55(17)
N9 C7 H7 107.0
C6 C7 H7 107.0
C8 C7 H7 107.0
C7 C8 H8A 109.5
C7 C8 H8B 109.5
H8A C8 H8B 109.5
C7 C8 H8C 109.5
H8A C8 H8C 109.5
H8B C8 H8C 109.5
C10 N9 C12 113.29(15)
C10 N9 C7 122.25(16)
C12 N9 C7 124.11(16)
N9 C10 S1 126.96(14)
N9 C10 S2 110.29(13)
S1 C10 S2 122.73(11)
C12 C11 S3 118.92(15)
C12 C11 S2 110.82(15)
S3 C11 S2 130.26(12)
C11 C12 N9 114.39(17)
C11 C12 S4 118.29(15)
N9 C12 S4 127.31(15)
O14 C13 S3 123.09(18)
O14 C13 S4 122.40(17)
S3 C13 S4 114.50(11)
C11 S2 C10 91.19(9)
C11 S3 C13 94.16(10)
C12 S4 C13 94.02(10)

loop_
_geom_bond_atom_site_label_1
_geom_bond_atom_site_label_2
_geom_bond_distance
C1 C6 1.388(3)
C1 C2 1.392(3)
C1 H1 0.9500
C2 C3 1.377(4)
C2 H2 0.9500
C3 C4 1.382(4)
C3 H3 0.9500
C4 C5 1.384(3)
C4 H4 0.9500
C5 C6 1.392(3)
C5 H5 0.9500
C6 C7 1.518(3)
C7 N9 1.495(2)
C7 C8 1.524(3)
C7 H7 1.0000
C8 H8A 0.9800
C8 H8B 0.9800
C8 H8C 0.9800
N9 C10 1.368(2)
N9 C12 1.388(3)
C10 S1 1.6666(19)
C10 S2 1.7471(19)
C11 C12 1.350(3)
C11 S3 1.7315(19)
C11 S2 1.7343(19)
C12 S4 1.740(2)
C13 O14 1.197(3)
C13 S3 1.789(2)
C13 S4 1.794(2)

loop_
_geom_torsion_atom_site_label_1
_geom_torsion_atom_site_label_2
_geom_torsion_atom_site_label_3
_geom_torsion_atom_site_label_4
_geom_torsion
C6 C1 C2 C3 0.1(3)
C1 C2 C3 C4 -0.3(4)
C2 C3 C4 C5 -0.1(4)
C3 C4 C5 C6 0.7(4)
C2 C1 C6 C5 0.4(3)
C2 C1 C6 C7 178.4(2)
C4 C5 C6 C1 -0.9(3)
C4 C5 C6 C7 -178.9(2)
C1 C6 C7 N9 124.2(2)
C5 C6 C7 N9 -57.8(2)
C1 C6 C7 C8 -0.3(3)
C5 C6 C7 C8 177.70(18)
C6 C7 N9 C10 128.67(19)
C8 C7 N9 C10 -102.6(2)
C6 C7 N9 C12 -58.6(2)
C8 C7 N9 C12 70.2(2)
C12 N9 C10 S1 -179.43(15)
C7 N9 C10 S1 -6.0(3)
C12 N9 C10 S2 -1.1(2)
C7 N9 C10 S2 172.36(14)
S3 C11 C12 N9 178.45(14)
S2 C11 C12 N9 -1.0(2)
S3 C11 C12 S4 -2.0(2)
S2 C11 C12 S4 178.52(11)
C10 N9 C12 C11 1.4(2)
C7 N9 C12 C11 -171.90(17)
C10 N9 C12 S4 -178.09(15)
C7 N9 C12 S4 8.6(3)
C12 C11 S2 C10 0.33(16)
S3 C11 S2 C10 -179.09(16)
N9 C10 S2 C11 0.45(15)
S1 C10 S2 C11 178.85(13)
C12 C11 S3 C13 -0.32(19)
S2 C11 S3 C13 179.06(16)
O14 C13 S3 C11 -179.0(2)
S4 C13 S3 C11 2.39(14)
C11 C12 S4 C13 3.08(18)
N9 C12 S4 C13 -177.41(19)
O14 C13 S4 C12 178.2(2)
S3 C13 S4 C12 -3.17(14)
